data_1530318
loop_
_publ_author_name
'Lukaszewicz, K.'

_publ_section_title
;
 Crystal structure of beta-Mg2 P2 O7
;
_journal_name_full 'Roczniki Chemii'
_journal_page_first 31
_journal_page_last 35
_journal_volume 35
_journal_year 1961
_chemical_formula_sum 'Mg2 O7 P2'
_chemical_name_systematic 'Mg2 (P2 O7)'
_space_group_IT_number 12
_symmetry_space_group_name_Hall '-C 2y'
_symmetry_space_group_name_H-M 'C 1 2/m 1'
_cell_angle_alpha 90
_cell_angle_beta 104.08
_cell_angle_gamma 90
_cell_formula_units_Z 2
_cell_length_a 6.49
_cell_length_b 8.28
_cell_length_c 4.51
_cell_volume 235.074
_citation_journal_id_ASTM ROCHAC
_cod_data_source_file Lukaszewicz_ROCHAC_1961_1815.cif
_cod_data_source_block Mg2O7P2
_cod_original_cell_volume 235.0737
_cod_database_code 1530318

loop_
_symmetry_equiv_pos_as_xyz
x,y,z
-x,y,-z
-x,-y,-z
x,-y,z
x+1/2,y+1/2,z
-x+1/2,y+1/2,-z
-x+1/2,-y+1/2,-z
x+1/2,-y+1/2,z

loop_
_atom_site_label
_atom_site_type_symbol
_atom_site_fract_x
_atom_site_fract_y
_atom_site_fract_z
_atom_site_occupancy
_atom_site_U_iso_or_equiv
O1 O-2 0 0 0 1 0.0
O3 O-2 0.233 0.155 0.71 1 0.0
Mg1 Mg+2 0 0.306 0.5 1 0.0
P1 P+5 0.217 0 0.895 1 0.0
O2 O-2 0.405 0 0.222 1 0.0
